data_4302814
loop_
_publ_author_name
'Miao-Tzu Ding'
'Jing-Yun Wu'
'Yen-Hsiang Liu'
'Kuang-Lieh Lu'

_publ_section_title
;
Dissolution/Reorganization toward the Destruction/Construction of Porous
Cobalt(II)- and Nickel(II)-Carboxylate Coordination Polymers
;
_journal_name_full 'Inorganic Chemistry'
_journal_page_first 7457
_journal_page_last 7465
_journal_paper_doi 10.1021/ic900037g
_journal_volume 48
_journal_year 2009
_chemical_formula_sum 'C10 H24 Co2 O19'
_chemical_formula_weight 566.15
_chemical_name_systematic
; 
 ? 
;
_space_group_IT_number 2
_symmetry_cell_setting triclinic
_symmetry_space_group_name_Hall '-P 1'
_symmetry_space_group_name_H-M 'P -1'
_atom_sites_solution_hydrogens geom
_atom_sites_solution_primary direct
_atom_sites_solution_secondary difmap
_audit_creation_method SHELXL-97
_cell_angle_alpha 87.82(3)
_cell_angle_beta 77.29(3)
_cell_angle_gamma 70.21(3)
_cell_formula_units_Z 2
_cell_length_a 9.4058(19)
_cell_length_b 10.215(2)
_cell_length_c 11.096(2)
_cell_measurement_temperature 293(2)
_cell_volume 977.8(4)
_computing_cell_refinement 'CAD4 Express (Enraf Nonius, 1994)'
_computing_data_collection 'CAD4 Express (Enraf Nonius, 1994)'
_computing_data_reduction 'XCAD4 (Harms & Wocadlo, 1995)'
_computing_structure_refinement 'SHELXL-97 (Sheldrick, 1997)'
_computing_structure_solution 'SHELXS-97 (Sheldrick, 1990)'
_diffrn_ambient_temperature 293(2)
_diffrn_measured_fraction_theta_full 1.000
_diffrn_measured_fraction_theta_max 1.000
_diffrn_measurement_device_type 'Enraf Nonius TurboCAD4'
_diffrn_measurement_method 'non-profiled omega/2theta scans'
_diffrn_radiation_monochromator graphite
_diffrn_radiation_source 'fine-focus sealed tube'
_diffrn_radiation_type MoK\a
_diffrn_radiation_wavelength 0.71073
_diffrn_reflns_av_R_equivalents 0.0180
_diffrn_reflns_av_sigmaI/netI 0.0339
_diffrn_reflns_limit_h_max 11
_diffrn_reflns_limit_h_min 0
_diffrn_reflns_limit_k_max 12
_diffrn_reflns_limit_k_min -11
_diffrn_reflns_limit_l_max 13
_diffrn_reflns_limit_l_min -12
_diffrn_reflns_number 3665
_diffrn_reflns_theta_full 24.97
_diffrn_reflns_theta_max 24.97
_diffrn_reflns_theta_min 1.88
_exptl_absorpt_coefficient_mu 1.793
_exptl_absorpt_correction_type none
_exptl_crystal_colour red
_exptl_crystal_density_diffrn 1.923
_exptl_crystal_density_method 'not measured'
_exptl_crystal_description prism
_exptl_crystal_F_000 580
_exptl_crystal_size_max 0.22
_exptl_crystal_size_mid 0.20
_exptl_crystal_size_min 0.16
_refine_diff_density_max 0.431
_refine_diff_density_min -0.499
_refine_diff_density_rms 0.081
_refine_ls_extinction_method none
_refine_ls_goodness_of_fit_ref 1.052
_refine_ls_hydrogen_treatment constr
_refine_ls_matrix_type full
_refine_ls_number_parameters 280
_refine_ls_number_reflns 3437
_refine_ls_number_restraints 0
_refine_ls_restrained_S_all 1.052
_refine_ls_R_factor_all 0.0450
_refine_ls_R_factor_gt 0.0295
_refine_ls_shift/su_max 0.001
_refine_ls_shift/su_mean 0.000
_refine_ls_structure_factor_coef Fsqd
_refine_ls_weighting_details 'calc w=1/[\s^2^(Fo^2^)+(0.0421P)^2^+0.4318P] where P=(Fo^2^+2Fc^2^)/3'
_refine_ls_weighting_scheme calc
_refine_ls_wR_factor_gt 0.0779
_refine_ls_wR_factor_ref 0.0847
_reflns_number_gt 2741
_reflns_number_total 3437
_reflns_threshold_expression >2sigma(I)
_cod_data_source_file ic900037g_si_002_1.cif
_cod_data_source_block cpd5
_cod_depositor_comments
;
The following automatic conversions were performed:
'_symmetry_cell_setting' value 'Triclinic' changed to 'triclinic'
according to '/home/saulius/struct/CIF-dictionaries/cif_core.dic'
dictionary named 'cif_core.dic' version 2.4.1 from 2010-06-29.

Automatic conversion script
Id: cif_fix_enum 1527 2010-12-29 10:47:43Z saulius 
;
_cod_original_cell_volume 977.8(3)
_cod_database_code 4302814

loop_
_symmetry_equiv_pos_as_xyz
'x, y, z'
'-x, -y, -z'

loop_
_atom_site_label
_atom_site_type_symbol
_atom_site_fract_x
_atom_site_fract_y
_atom_site_fract_z
_atom_site_U_iso_or_equiv
_atom_site_adp_type
_atom_site_occupancy
_atom_site_symmetry_multiplicity
_atom_site_calc_flag
_atom_site_refinement_flags
_atom_site_disorder_assembly
_atom_site_disorder_group
Co1 Co 0.30714(4) 0.76218(4) 0.75712(3) 0.01566(12) Uani 1 1 d . . .
Co2 Co 0.37730(4) 0.78933(4) 0.26399(3) 0.01779(12) Uani 1 1 d . . .
O1 O 0.2202(2) 0.6612(2) 0.64454(19) 0.0220(4) Uani 1 1 d . . .
O2 O -0.0309(2) 0.7902(2) 0.6942(2) 0.0385(6) Uani 1 1 d . . .
O3 O 0.3252(2) 0.1697(2) 0.4465(2) 0.0274(5) Uani 1 1 d . . .
O4 O 0.1151(2) 0.1273(2) 0.5453(3) 0.0396(6) Uani 1 1 d . . .
O5 O 0.3871(2) 0.8806(2) 0.87208(18) 0.0235(4) Uani 1 1 d . . .
H101 H 0.3739 0.9574 0.8358 0.035 Uiso 1 1 d R . .
H102 H 0.4827 0.8433 0.8726 0.035 Uiso 1 1 d R . .
O6 O 0.3159(2) 0.9145(2) 0.62853(19) 0.0286(5) Uani 1 1 d . . .
H103 H 0.2380 0.9783 0.6109 0.043 Uiso 1 1 d R . .
H104 H 0.3833 0.8846 0.5611 0.043 Uiso 1 1 d R . .
O7 O 0.5323(2) 0.6522(2) 0.66243(17) 0.0196(4) Uani 1 1 d . . .
H105 H 0.5668 0.7043 0.6135 0.029 Uiso 1 1 d R . .
H106 H 0.5916 0.6229 0.7151 0.029 Uiso 1 1 d R . .
O8 O 0.3439(3) 0.6096(2) 0.88770(19) 0.0301(5) Uani 1 1 d . . .
H107 H 0.3614 0.5250 0.8692 0.045 Uiso 1 1 d R . .
H108 H 0.3455 0.6211 0.9608 0.045 Uiso 1 1 d R . .
O9 O 0.0827(2) 0.8717(2) 0.85512(18) 0.0239(5) Uani 1 1 d . . .
H109 H 0.0345 0.8497 0.8098 0.036 Uiso 1 1 d R . .
H110 H 0.0535 0.8596 0.9316 0.036 Uiso 1 1 d R . .
O10 O 0.5993(2) 0.67076(19) 0.16508(18) 0.0204(4) Uani 1 1 d . . .
O11 O 0.7330(2) 0.8063(2) 0.1962(2) 0.0342(6) Uani 1 1 d . . .
O12 O 1.3251(2) 0.2315(2) 0.0969(2) 0.0255(5) Uani 1 1 d . . .
O13 O 1.2806(3) 0.4342(2) 0.1929(2) 0.0328(5) Uani 1 1 d . . .
O14 O 0.1605(2) 0.8982(2) 0.3684(2) 0.0372(6) Uani 1 1 d . . .
H111 H 0.1376 0.9787 0.3981 0.056 Uiso 1 1 d R . .
H112 H 0.0882 0.8662 0.3903 0.056 Uiso 1 1 d R . .
O15 O 0.4042(3) 0.6333(2) 0.39637(19) 0.0323(5) Uani 1 1 d . . .
H113 H 0.4326 0.5455 0.3789 0.049 Uiso 1 1 d R . .
H114 H 0.3435 0.6492 0.4674 0.049 Uiso 1 1 d R . .
O16 O 0.2844(2) 0.6901(2) 0.15342(19) 0.0254(5) Uani 1 1 d . . .
H115 H 0.2805 0.6090 0.1743 0.038 Uiso 1 1 d R . .
H116 H 0.1921 0.7423 0.1522 0.038 Uiso 1 1 d R . .
O17 O 0.3427(3) 0.9481(2) 0.1338(2) 0.0421(6) Uani 1 1 d . . .
H117 H 0.3320 1.0330 0.1412 0.063 Uiso 1 1 d R . .
H118 H 0.3372 0.9301 0.0609 0.063 Uiso 1 1 d R . .
O18 O 0.4599(2) 0.9020(2) 0.36855(19) 0.0259(5) Uani 1 1 d . . .
H119 H 0.5551 0.8861 0.3357 0.039 Uiso 1 1 d R . .
H120 H 0.4176 0.9888 0.3879 0.039 Uiso 1 1 d R . .
O19 O 1.0074(2) 0.8483(2) 0.1076(2) 0.0276(5) Uani 1 1 d . . .
H121 H 0.9799 0.9362 0.1265 0.041 Uiso 1 1 d R . .
H122 H 0.9312 0.8217 0.1389 0.041 Uiso 1 1 d R . .
C1 C 0.0798(3) 0.6909(3) 0.6373(3) 0.0187(6) Uani 1 1 d . . .
C2 C 0.0429(3) 0.5944(3) 0.5594(2) 0.0151(5) Uani 1 1 d . . .
C3 C 0.1303(3) 0.4541(3) 0.5494(2) 0.0155(5) Uani 1 1 d . . .
H3 H 0.2186 0.4232 0.5818 0.019 Uiso 1 1 calc R . .
C4 C 0.0886(3) 0.3587(3) 0.4918(2) 0.0151(5) Uani 1 1 d . . .
C5 C 0.1830(3) 0.2069(3) 0.4929(3) 0.0199(6) Uani 1 1 d . . .
C6 C 0.7225(3) 0.7020(3) 0.1475(3) 0.0182(6) Uani 1 1 d . . .
C7 C 0.8665(3) 0.6011(3) 0.0681(2) 0.0156(5) Uani 1 1 d . . .
C8 C 0.9920(3) 0.5325(3) 0.1211(2) 0.0165(6) Uani 1 1 d . . .
H8 H 0.9869 0.5550 0.2027 0.020 Uiso 1 1 calc R . .
C9 C 1.1241(3) 0.4315(3) 0.0558(2) 0.0146(5) Uani 1 1 d . . .
C10 C 1.2541(3) 0.3587(3) 0.1189(3) 0.0175(6) Uani 1 1 d . . .

loop_
_atom_site_aniso_label
_atom_site_aniso_U_11
_atom_site_aniso_U_22
_atom_site_aniso_U_33
_atom_site_aniso_U_23
_atom_site_aniso_U_13
_atom_site_aniso_U_12
Co1 0.0131(2) 0.0168(2) 0.0175(2) -0.00087(15) -0.00425(15) -0.00482(15)
Co2 0.0124(2) 0.0170(2) 0.0220(2) -0.00468(15) -0.00051(16) -0.00399(15)
O1 0.0144(10) 0.0248(11) 0.0279(11) -0.0093(9) -0.0062(8) -0.0060(8)
O2 0.0187(11) 0.0383(14) 0.0542(15) -0.0292(12) -0.0103(11) 0.0005(10)
O3 0.0107(10) 0.0177(10) 0.0472(13) 0.0012(9) 0.0012(9) -0.0011(8)
O4 0.0149(11) 0.0191(11) 0.0782(18) 0.0179(11) -0.0025(11) -0.0041(9)
O5 0.0214(11) 0.0222(10) 0.0293(11) 0.0012(8) -0.0118(9) -0.0068(9)
O6 0.0251(11) 0.0261(11) 0.0275(11) 0.0097(9) -0.0048(9) -0.0012(9)
O7 0.0146(10) 0.0222(10) 0.0201(10) 0.0031(8) -0.0047(8) -0.0038(8)
O8 0.0478(14) 0.0212(11) 0.0211(11) 0.0021(9) -0.0048(10) -0.0132(10)
O9 0.0188(10) 0.0307(11) 0.0218(10) -0.0084(9) -0.0029(9) -0.0077(9)
O10 0.0127(10) 0.0180(10) 0.0268(11) -0.0058(8) 0.0015(8) -0.0036(8)
O11 0.0148(10) 0.0347(13) 0.0501(14) -0.0239(11) 0.0041(10) -0.0089(9)
O12 0.0202(10) 0.0184(11) 0.0350(12) -0.0004(9) -0.0107(9) 0.0003(9)
O13 0.0368(13) 0.0220(11) 0.0465(14) -0.0002(10) -0.0305(11) -0.0052(10)
O14 0.0183(11) 0.0314(13) 0.0572(16) -0.0193(11) 0.0089(11) -0.0112(10)
O15 0.0434(14) 0.0230(11) 0.0237(11) -0.0015(9) 0.0040(10) -0.0094(10)
O16 0.0218(11) 0.0205(10) 0.0351(12) -0.0019(9) -0.0105(9) -0.0060(9)
O17 0.0717(19) 0.0227(12) 0.0300(13) 0.0020(10) -0.0091(13) -0.0147(12)
O18 0.0153(10) 0.0239(11) 0.0361(12) -0.0109(9) -0.0014(9) -0.0049(9)
O19 0.0222(11) 0.0228(11) 0.0378(12) -0.0027(9) -0.0049(10) -0.0082(9)
C1 0.0154(14) 0.0182(14) 0.0239(14) -0.0017(11) -0.0050(12) -0.0066(12)
C2 0.0119(13) 0.0167(13) 0.0172(13) 0.0012(10) -0.0033(10) -0.0052(10)
C3 0.0093(12) 0.0194(14) 0.0187(13) 0.0015(11) -0.0050(11) -0.0048(11)
C4 0.0121(13) 0.0158(13) 0.0158(13) 0.0000(10) -0.0012(11) -0.0038(11)
C5 0.0164(14) 0.0153(14) 0.0289(16) 0.0004(12) -0.0076(12) -0.0049(11)
C6 0.0110(13) 0.0202(14) 0.0209(14) -0.0017(11) -0.0025(11) -0.0027(11)
C7 0.0124(13) 0.0169(13) 0.0184(13) -0.0017(10) -0.0023(11) -0.0063(11)
C8 0.0165(13) 0.0194(14) 0.0137(13) -0.0018(10) -0.0042(11) -0.0053(11)
C9 0.0104(12) 0.0164(13) 0.0177(13) -0.0004(10) -0.0025(10) -0.0056(10)
C10 0.0128(13) 0.0207(15) 0.0210(14) 0.0059(11) -0.0063(11) -0.0071(12)

loop_
_atom_type_symbol
_atom_type_description
_atom_type_scat_dispersion_real
_atom_type_scat_dispersion_imag
_atom_type_scat_source
C C 0.0033 0.0016 'International Tables Vol C Tables 4.2.6.8 and 6.1.1.4'
H H 0.0000 0.0000 'International Tables Vol C Tables 4.2.6.8 and 6.1.1.4'
O O 0.0106 0.0060 'International Tables Vol C Tables 4.2.6.8 and 6.1.1.4'
Co Co 0.3494 0.9721 'International Tables Vol C Tables 4.2.6.8 and 6.1.1.4'

loop_
_geom_angle_atom_site_label_1
_geom_angle_atom_site_label_2
_geom_angle_atom_site_label_3
_geom_angle
_geom_angle_site_symmetry_1
_geom_angle_site_symmetry_3
_geom_angle_publ_flag
O8 Co1 O6 168.04(9) . . ?
O8 Co1 O7 85.94(9) . . ?
O6 Co1 O7 85.70(8) . . ?
O8 Co1 O9 93.24(9) . . ?
O6 Co1 O9 95.01(9) . . ?
O7 Co1 O9 178.95(8) . . ?
O8 Co1 O1 96.74(9) . . ?
O6 Co1 O1 91.77(9) . . ?
O7 Co1 O1 89.83(8) . . ?
O9 Co1 O1 90.92(8) . . ?
O8 Co1 O5 86.29(8) . . ?
O6 Co1 O5 85.57(8) . . ?
O7 Co1 O5 92.61(8) . . ?
O9 Co1 O5 86.68(8) . . ?
O1 Co1 O5 176.24(7) . . ?
O14 Co2 O18 85.81(9) . . ?
O14 Co2 O10 176.97(9) . . ?
O18 Co2 O10 93.99(8) . . ?
O14 Co2 O16 92.18(9) . . ?
O18 Co2 O16 175.65(8) . . ?
O10 Co2 O16 88.23(8) . . ?
O14 Co2 O15 89.92(10) . . ?
O18 Co2 O15 89.28(9) . . ?
O10 Co2 O15 87.05(9) . . ?
O16 Co2 O15 94.57(9) . . ?
O14 Co2 O17 88.33(10) . . ?
O18 Co2 O17 91.08(9) . . ?
O10 Co2 O17 94.70(9) . . ?
O16 Co2 O17 85.00(9) . . ?
O15 Co2 O17 178.18(9) . . ?
C1 O1 Co1 127.08(18) . . ?
C6 O10 Co2 127.26(18) . . ?
O2 C1 O1 125.1(3) . . ?
O2 C1 C2 117.4(2) . . ?
O1 C1 C2 117.5(2) . . ?
C3 C2 C4 119.3(2) . 2_566 ?
C3 C2 C1 119.3(2) . . ?
C4 C2 C1 121.0(2) 2_566 . ?
C2 C3 C4 121.3(2) . . ?
C3 C4 C2 119.4(2) . 2_566 ?
C3 C4 C5 118.0(2) . . ?
C2 C4 C5 122.5(2) 2_566 . ?
O4 C5 O3 124.3(3) . . ?
O4 C5 C4 117.5(2) . . ?
O3 C5 C4 118.1(2) . . ?
O11 C6 O10 124.7(3) . . ?
O11 C6 C7 118.4(2) . . ?
O10 C6 C7 116.8(2) . . ?
C8 C7 C9 118.7(2) . 2_765 ?
C8 C7 C6 118.9(2) . . ?
C9 C7 C6 122.3(2) 2_765 . ?
C9 C8 C7 122.0(2) . . ?
C8 C9 C7 119.3(2) . 2_765 ?
C8 C9 C10 119.5(2) . . ?
C7 C9 C10 121.2(2) 2_765 . ?
O12 C10 O13 125.2(2) . . ?
O12 C10 C9 119.2(2) . . ?
O13 C10 C9 115.6(2) . . ?

loop_
_geom_bond_atom_site_label_1
_geom_bond_atom_site_label_2
_geom_bond_distance
_geom_bond_site_symmetry_2
_geom_bond_publ_flag
Co1 O8 2.081(2) . ?
Co1 O6 2.081(2) . ?
Co1 O7 2.086(2) . ?
Co1 O9 2.092(2) . ?
Co1 O1 2.1003(19) . ?
Co1 O5 2.194(2) . ?
Co2 O14 2.064(2) . ?
Co2 O18 2.093(2) . ?
Co2 O10 2.101(2) . ?
Co2 O16 2.113(2) . ?
Co2 O15 2.115(2) . ?
Co2 O17 2.120(2) . ?
O1 C1 1.272(3) . ?
O2 C1 1.247(3) . ?
O3 C5 1.251(3) . ?
O4 C5 1.248(3) . ?
O10 C6 1.276(3) . ?
O11 C6 1.255(3) . ?
O12 C10 1.249(3) . ?
O13 C10 1.265(3) . ?
C1 C2 1.506(4) . ?
C2 C3 1.385(4) . ?
C2 C4 1.404(4) 2_566 ?
C3 C4 1.389(4) . ?
C4 C2 1.404(4) 2_566 ?
C4 C5 1.505(4) . ?
C6 C7 1.508(4) . ?
C7 C8 1.395(4) . ?
C7 C9 1.403(4) 2_765 ?
C8 C9 1.388(4) . ?
C9 C7 1.403(4) 2_765 ?
C9 C10 1.503(4) . ?
